data_7202307
loop_
_publ_author_name
'Adams, Christopher J.'
'Kurawa, Mukhtar A.'
'Lusi, Matteo'
'Orpen, A. Guy'

_publ_section_title
;
 Solid state synthesis of coordination compounds from basic metal salts
;
_journal_issue 12
_journal_name_full CrystEngComm
_journal_page_first 1790
_journal_paper_doi 10.1039/b809950b
_journal_volume 10
_journal_year 2008
_chemical_formula_sum 'C6 H10 Cl4 Cu N4'
_chemical_formula_weight 343.52
_chemical_name_systematic
;
?
;
_space_group_IT_number 2
_symmetry_cell_setting triclinic
_symmetry_space_group_name_Hall '-P 1'
_symmetry_space_group_name_H-M 'P -1'
_atom_sites_solution_hydrogens geom
_atom_sites_solution_primary direct
_atom_sites_solution_secondary difmap
_audit_creation_method SHELXL-97
_cell_angle_alpha 85.153(11)
_cell_angle_beta 88.936(11)
_cell_angle_gamma 86.470(11)
_cell_formula_units_Z 4
_cell_length_a 7.7642(5)
_cell_length_b 11.3537(7)
_cell_length_c 14.8141(9)
_cell_measurement_reflns_used 4726
_cell_measurement_temperature 173(2)
_cell_measurement_theta_max 27.48
_cell_measurement_theta_min 2.36
_cell_volume 1298.64(14)
_computing_cell_refinement 'SAINT (Bruker, 2001)'
_computing_data_collection 'SMART (Bruker, 2001)'
_computing_data_reduction 'SHELXTL (Bruker, 2001)'
_computing_molecular_graphics 'SHELXTL (Bruker, 2001)'
_computing_publication_material 'SHELXTL (Bruker, 2001)'
_computing_structure_refinement 'SHELXL-97 (Sheldrick, 1997)'
_computing_structure_solution 'SHELXS-97 (Sheldrick, 1990)'
_diffrn_ambient_temperature 173(2)
_diffrn_measured_fraction_theta_full 0.990
_diffrn_measured_fraction_theta_max 0.990
_diffrn_measurement_device_type 'CCD area detector'
_diffrn_measurement_method 'phi and omega scans'
_diffrn_radiation_monochromator graphite
_diffrn_radiation_source 'fine-focus sealed tube'
_diffrn_radiation_type MoK\a
_diffrn_radiation_wavelength 0.71073
_diffrn_reflns_av_R_equivalents 0.0409
_diffrn_reflns_av_sigmaI/netI 0.0607
_diffrn_reflns_limit_h_max 10
_diffrn_reflns_limit_h_min -10
_diffrn_reflns_limit_k_max 14
_diffrn_reflns_limit_k_min -14
_diffrn_reflns_limit_l_max 19
_diffrn_reflns_limit_l_min -19
_diffrn_reflns_number 13909
_diffrn_reflns_theta_full 27.51
_diffrn_reflns_theta_max 27.51
_diffrn_reflns_theta_min 1.38
_diffrn_standards_decay_% 0
_exptl_absorpt_coefficient_mu 2.478
_exptl_absorpt_correction_T_max 0.78
_exptl_absorpt_correction_T_min 0.5677
_exptl_absorpt_correction_type multi-scan
_exptl_absorpt_process_details sadabs
_exptl_crystal_colour yellow
_exptl_crystal_density_diffrn 1.757
_exptl_crystal_density_meas ?
_exptl_crystal_density_method .
_exptl_crystal_description plate
_exptl_crystal_F_000 684
_exptl_crystal_size_max 0.2
_exptl_crystal_size_mid 0.15
_exptl_crystal_size_min 0.1
_refine_diff_density_max 0.431
_refine_diff_density_min -0.415
_refine_diff_density_rms 0.089
_refine_ls_extinction_method none
_refine_ls_goodness_of_fit_ref 1.026
_refine_ls_hydrogen_treatment constr
_refine_ls_matrix_type full
_refine_ls_number_parameters 271
_refine_ls_number_reflns 5909
_refine_ls_number_restraints 0
_refine_ls_restrained_S_all 1.026
_refine_ls_R_factor_all 0.0645
_refine_ls_R_factor_gt 0.0366
_refine_ls_shift/su_max 0.001
_refine_ls_shift/su_mean 0.000
_refine_ls_structure_factor_coef Fsqd
_refine_ls_weighting_details 'calc w=1/[\s^2^(Fo^2^)+(0.0265P)^2^+0.0000P] where P=(Fo^2^+2Fc^2^)/3'
_refine_ls_weighting_scheme calc
_refine_ls_wR_factor_gt 0.0698
_refine_ls_wR_factor_ref 0.0768
_reflns_number_gt 4287
_reflns_number_total 5909
_reflns_threshold_expression >2sigma(I)
_cod_data_source_file b809950b.txt
_cod_data_source_block 3LT
_cod_depositor_comments
;
The following automatic conversions were performed:
'_symmetry_cell_setting' value 'Triclinic' changed to 'triclinic'
according to '/home/saulius/struct/CIF-dictionaries/cif_core.dic'
dictionary named 'cif_core.dic' version 2.4.1 from 2010-06-29.

Automatic conversion script
Id: cif_fix_enum 1527 2010-12-29 10:47:43Z saulius 
;
_cod_original_sg_symbol_H-M P-1
_cod_database_code 7202307

loop_
_symmetry_equiv_pos_as_xyz
'x, y, z'
'-x, -y, -z'

loop_
_atom_site_label
_atom_site_type_symbol
_atom_site_fract_x
_atom_site_fract_y
_atom_site_fract_z
_atom_site_U_iso_or_equiv
_atom_site_adp_type
_atom_site_occupancy
_atom_site_symmetry_multiplicity
_atom_site_calc_flag
_atom_site_refinement_flags
_atom_site_disorder_assembly
_atom_site_disorder_group
Cu1 Cu 0.51223(5) 0.25630(3) 0.47079(2) 0.02370(10) Uani 1 1 d . . .
Cu2 Cu 0.03763(5) 0.24593(3) 0.98690(2) 0.02361(10) Uani 1 1 d . . .
Cl1 Cl 0.78274(10) 0.18294(7) 0.45002(5) 0.03113(19) Uani 1 1 d . . .
Cl2 Cl 0.54291(10) 0.34222(8) 0.60068(5) 0.0334(2) Uani 1 1 d . . .
Cl3 Cl 0.25735(10) 0.17730(8) 0.51091(5) 0.03080(19) Uani 1 1 d . . .
Cl4 Cl 0.44876(10) 0.31506(7) 0.32646(5) 0.02863(18) Uani 1 1 d . . .
Cl5 Cl 0.30705(10) 0.17469(7) 1.02299(5) 0.02987(19) Uani 1 1 d . . .
Cl6 Cl 0.08715(10) 0.32113(7) 0.84469(5) 0.03027(19) Uani 1 1 d . . .
Cl7 Cl -0.21654(10) 0.16766(7) 0.96607(5) 0.02899(19) Uani 1 1 d . . .
Cl8 Cl -0.02454(10) 0.32374(8) 1.12004(5) 0.0332(2) Uani 1 1 d . . .
C1 C 0.2901(5) 0.9095(3) 0.7760(3) 0.0506(11) Uani 1 1 d . . .
H1A H 0.2371 0.8361 0.7779 0.061 Uiso 1 1 calc R . .
C2 C 0.4038(5) 1.0655(4) 0.8171(2) 0.0460(10) Uani 1 1 d . . .
H2A H 0.4451 1.1220 0.8539 0.055 Uiso 1 1 calc R . .
C3 C 0.4075(4) 1.0713(3) 0.7276(2) 0.0368(8) Uani 1 1 d . . .
H3A H 0.4522 1.1326 0.6880 0.044 Uiso 1 1 calc R . .
C4 C 0.1475(4) 0.5216(3) 0.6456(2) 0.0345(8) Uani 1 1 d . . .
H4A H 0.2516 0.5551 0.6601 0.041 Uiso 1 1 calc R . .
C5 C -0.0121(5) 0.5678(3) 0.6568(2) 0.0369(8) Uani 1 1 d . . .
H5A H -0.0439 0.6414 0.6805 0.044 Uiso 1 1 calc R . .
C6 C -0.0318(5) 0.3998(3) 0.5992(2) 0.0328(8) Uani 1 1 d . . .
H6A H -0.0772 0.3335 0.5751 0.039 Uiso 1 1 calc R . .
C7 C 0.5094(6) 0.4233(3) 0.8447(2) 0.0491(11) Uani 1 1 d . . .
H7A H 0.4901 0.3503 0.8207 0.059 Uiso 1 1 calc R . .
C8 C 0.6621(5) 0.4669(4) 0.8571(2) 0.0467(10) Uani 1 1 d . . .
H8A H 0.7726 0.4315 0.8436 0.056 Uiso 1 1 calc R . .
C9 C 0.4613(5) 0.5906(3) 0.9013(2) 0.0386(9) Uani 1 1 d . . .
H9A H 0.4027 0.6577 0.9246 0.046 Uiso 1 1 calc R . .
C10 C 0.2088(4) 0.0918(3) 0.2469(2) 0.0352(8) Uani 1 1 d . . .
H10A H 0.2605 0.1623 0.2245 0.042 Uiso 1 1 calc R . .
C11 C 0.0980(5) -0.0446(4) 0.3381(2) 0.0449(10) Uani 1 1 d . . .
H11A H 0.0583 -0.0865 0.3920 0.054 Uiso 1 1 calc R . .
C12 C 0.0928(5) -0.0792(3) 0.2535(2) 0.0389(9) Uani 1 1 d . . .
H12A H 0.0491 -0.1499 0.2357 0.047 Uiso 1 1 calc R . .
N1 N 0.3303(4) 0.9644(3) 0.84609(19) 0.0510(9) Uani 1 1 d . . .
H1B H 0.3123 0.9393 0.9031 0.061 Uiso 1 1 calc R . .
N2 N 0.3355(4) 0.9733(3) 0.70297(19) 0.0405(8) Uani 1 1 d . . .
H2B H 0.3216 0.9556 0.6470 0.049 Uiso 1 1 calc R . .
N3 N -0.1215(3) 0.4900(3) 0.62803(17) 0.0333(7) Uani 1 1 d . . .
H3B H -0.2348 0.4993 0.6288 0.040 Uiso 1 1 calc R . .
N4 N 0.1320(4) 0.4165(3) 0.60918(17) 0.0332(7) Uani 1 1 d . . .
H4B H 0.2184 0.3675 0.5946 0.040 Uiso 1 1 calc R . .
N5 N 0.6275(4) 0.5727(3) 0.89297(18) 0.0415(8) Uani 1 1 d . . .
H5B H 0.7048 0.6208 0.9080 0.050 Uiso 1 1 calc R . .
N6 N 0.3894(4) 0.5015(3) 0.87241(18) 0.0399(8) Uani 1 1 d . . .
H6B H 0.2774 0.4936 0.8712 0.048 Uiso 1 1 calc R . .
N7 N 0.1704(4) 0.0610(3) 0.33175(17) 0.0382(7) Uani 1 1 d . . .
H7B H 0.1891 0.1027 0.3776 0.046 Uiso 1 1 calc R . .
N8 N 0.1631(4) 0.0081(3) 0.19854(17) 0.0342(7) Uani 1 1 d . . .
H8B H 0.1758 0.0081 0.1394 0.041 Uiso 1 1 calc R . .

loop_
_atom_site_aniso_label
_atom_site_aniso_U_11
_atom_site_aniso_U_22
_atom_site_aniso_U_33
_atom_site_aniso_U_23
_atom_site_aniso_U_13
_atom_site_aniso_U_12
Cu1 0.0227(2) 0.0278(2) 0.02123(19) -0.00300(16) -0.00145(15) -0.00463(17)
Cu2 0.0227(2) 0.0267(2) 0.02206(19) -0.00410(16) 0.00103(15) -0.00435(17)
Cl1 0.0252(4) 0.0347(5) 0.0340(4) -0.0079(4) -0.0054(3) 0.0026(4)
Cl2 0.0296(4) 0.0420(5) 0.0320(4) -0.0163(4) -0.0003(3) -0.0107(4)
Cl3 0.0314(4) 0.0389(5) 0.0247(4) -0.0087(3) 0.0031(3) -0.0164(4)
Cl4 0.0296(4) 0.0318(5) 0.0237(4) 0.0020(3) -0.0027(3) -0.0013(4)
Cl5 0.0250(4) 0.0358(5) 0.0286(4) -0.0054(3) 0.0013(3) 0.0030(4)
Cl6 0.0316(5) 0.0326(5) 0.0264(4) 0.0037(3) 0.0008(3) -0.0096(4)
Cl7 0.0285(4) 0.0353(5) 0.0248(4) -0.0047(3) 0.0025(3) -0.0128(4)
Cl8 0.0278(4) 0.0431(5) 0.0307(4) -0.0168(4) 0.0012(3) 0.0001(4)
C1 0.030(2) 0.026(2) 0.093(3) 0.006(2) -0.002(2) 0.0014(17)
C2 0.048(2) 0.051(3) 0.041(2) -0.0213(19) -0.0050(18) 0.009(2)
C3 0.041(2) 0.033(2) 0.0350(19) 0.0081(16) -0.0001(15) -0.0026(17)
C4 0.034(2) 0.033(2) 0.0372(19) 0.0015(16) -0.0060(15) -0.0149(17)
C5 0.047(2) 0.029(2) 0.0355(18) -0.0086(16) 0.0002(16) -0.0050(18)
C6 0.042(2) 0.027(2) 0.0308(17) -0.0043(15) -0.0036(15) -0.0077(17)
C7 0.085(3) 0.026(2) 0.038(2) -0.0041(17) 0.003(2) -0.013(2)
C8 0.036(2) 0.056(3) 0.042(2) 0.015(2) 0.0106(17) 0.019(2)
C9 0.050(3) 0.037(2) 0.0272(17) 0.0002(16) 0.0002(16) 0.0072(19)
C10 0.033(2) 0.031(2) 0.042(2) -0.0014(16) -0.0026(15) -0.0044(16)
C11 0.055(3) 0.048(3) 0.0285(18) 0.0099(17) 0.0029(17) -0.004(2)
C12 0.040(2) 0.028(2) 0.051(2) -0.0103(17) -0.0056(17) -0.0068(17)
N1 0.043(2) 0.073(3) 0.0303(16) 0.0210(17) 0.0073(14) 0.0129(19)
N2 0.0367(18) 0.053(2) 0.0338(16) -0.0173(15) -0.0006(13) 0.0040(16)
N3 0.0238(15) 0.0397(19) 0.0361(15) -0.0018(13) -0.0008(12) -0.0024(14)
N4 0.0294(16) 0.0366(18) 0.0315(14) -0.0006(13) 0.0078(12) 0.0088(13)
N5 0.043(2) 0.048(2) 0.0342(16) 0.0098(14) -0.0150(14) -0.0222(16)
N6 0.0245(16) 0.060(2) 0.0345(16) 0.0038(15) -0.0011(12) -0.0124(16)
N7 0.0427(18) 0.046(2) 0.0283(15) -0.0160(14) -0.0095(13) 0.0010(15)
N8 0.0400(18) 0.0402(19) 0.0230(13) -0.0069(13) -0.0030(12) 0.0009(14)

loop_
_atom_type_symbol
_atom_type_description
_atom_type_scat_dispersion_real
_atom_type_scat_dispersion_imag
_atom_type_scat_source
C C 0.0033 0.0016 'International Tables Vol C Tables 4.2.6.8 and 6.1.1.4'
H H 0.0000 0.0000 'International Tables Vol C Tables 4.2.6.8 and 6.1.1.4'
N N 0.0061 0.0033 'International Tables Vol C Tables 4.2.6.8 and 6.1.1.4'
Cl Cl 0.1484 0.1585 'International Tables Vol C Tables 4.2.6.8 and 6.1.1.4'
Cu Cu 0.3201 1.2651 'International Tables Vol C Tables 4.2.6.8 and 6.1.1.4'

loop_
_geom_angle_atom_site_label_1
_geom_angle_atom_site_label_2
_geom_angle_atom_site_label_3
_geom_angle
_geom_angle_site_symmetry_1
_geom_angle_site_symmetry_3
_geom_angle_publ_flag
Cl1 Cu1 Cl4 98.83(3) . . ?
Cl1 Cu1 Cl2 100.03(3) . . ?
Cl4 Cu1 Cl2 137.09(4) . . ?
Cl1 Cu1 Cl3 134.97(4) . . ?
Cl4 Cu1 Cl3 97.68(3) . . ?
Cl2 Cu1 Cl3 95.60(3) . . ?
Cl6 Cu2 Cl7 98.91(3) . . ?
Cl6 Cu2 Cl5 99.31(3) . . ?
Cl7 Cu2 Cl5 135.90(4) . . ?
Cl6 Cu2 Cl8 134.86(4) . . ?
Cl7 Cu2 Cl8 98.62(3) . . ?
Cl5 Cu2 Cl8 96.26(3) . . ?
N2 C1 N1 108.0(4) . . ?
N2 C1 H1A 126.0 . . ?
N1 C1 H1A 126.0 . . ?
C3 C2 N1 107.0(3) . . ?
C3 C2 H2A 126.5 . . ?
N1 C2 H2A 126.5 . . ?
C2 C3 N2 107.1(3) . . ?
C2 C3 H3A 126.4 . . ?
N2 C3 H3A 126.4 . . ?
C5 C4 N4 106.3(3) . . ?
C5 C4 H4A 126.8 . . ?
N4 C4 H4A 126.8 . . ?
C4 C5 N3 107.1(3) . . ?
C4 C5 H5A 126.4 . . ?
N3 C5 H5A 126.4 . . ?
N3 C6 N4 108.1(3) . . ?
N3 C6 H6A 126.0 . . ?
N4 C6 H6A 126.0 . . ?
N6 C7 C8 106.9(3) . . ?
N6 C7 H7A 126.5 . . ?
C8 C7 H7A 126.5 . . ?
C7 C8 N5 106.1(3) . . ?
C7 C8 H8A 126.9 . . ?
N5 C8 H8A 126.9 . . ?
N6 C9 N5 108.3(3) . . ?
N6 C9 H9A 125.9 . . ?
N5 C9 H9A 125.9 . . ?
N8 C10 N7 107.8(3) . . ?
N8 C10 H10A 126.1 . . ?
N7 C10 H10A 126.1 . . ?
C12 C11 N7 106.9(3) . . ?
C12 C11 H11A 126.6 . . ?
N7 C11 H11A 126.6 . . ?
C11 C12 N8 105.9(3) . . ?
C11 C12 H12A 127.0 . . ?
N8 C12 H12A 127.0 . . ?
C1 N1 C2 109.1(3) . . ?
C1 N1 H1B 125.4 . . ?
C2 N1 H1B 125.4 . . ?
C1 N2 C3 108.7(3) . . ?
C1 N2 H2B 125.6 . . ?
C3 N2 H2B 125.6 . . ?
C6 N3 C5 109.2(3) . . ?
C6 N3 H3B 125.4 . . ?
C5 N3 H3B 125.4 . . ?
C6 N4 C4 109.3(3) . . ?
C6 N4 H4B 125.4 . . ?
C4 N4 H4B 125.4 . . ?
C9 N5 C8 108.7(3) . . ?
C9 N5 H5B 125.7 . . ?
C8 N5 H5B 125.7 . . ?
C9 N6 C7 110.1(3) . . ?
C9 N6 H6B 125.0 . . ?
C7 N6 H6B 125.0 . . ?
C10 N7 C11 109.7(3) . . ?
C10 N7 H7B 125.2 . . ?
C11 N7 H7B 125.2 . . ?
C10 N8 C12 109.8(3) . . ?
C10 N8 H8B 125.1 . . ?
C12 N8 H8B 125.1 . . ?

loop_
_geom_bond_atom_site_label_1
_geom_bond_atom_site_label_2
_geom_bond_distance
_geom_bond_site_symmetry_2
_geom_bond_publ_flag
Cu1 Cl1 2.2369(9) . ?
Cu1 Cl4 2.2399(8) . ?
Cu1 Cl2 2.2525(8) . ?
Cu1 Cl3 2.2713(8) . ?
Cu2 Cl6 2.2408(8) . ?
Cu2 Cl7 2.2503(8) . ?
Cu2 Cl5 2.2530(9) . ?
Cu2 Cl8 2.2605(8) . ?
C1 N2 1.306(5) . ?
C1 N1 1.307(5) . ?
C1 H1A 0.9500 . ?
C2 C3 1.321(4) . ?
C2 N1 1.348(5) . ?
C2 H2A 0.9500 . ?
C3 N2 1.355(4) . ?
C3 H3A 0.9500 . ?
C4 C5 1.329(5) . ?
C4 N4 1.363(4) . ?
C4 H4A 0.9500 . ?
C5 N3 1.361(4) . ?
C5 H5A 0.9500 . ?
C6 N3 1.300(4) . ?
C6 N4 1.310(4) . ?
C6 H6A 0.9500 . ?
C7 N6 1.331(5) . ?
C7 C8 1.334(5) . ?
C7 H7A 0.9500 . ?
C8 N5 1.364(5) . ?
C8 H8A 0.9500 . ?
C9 N6 1.292(4) . ?
C9 N5 1.299(4) . ?
C9 H9A 0.9500 . ?
C10 N8 1.306(4) . ?
C10 N7 1.310(4) . ?
C10 H10A 0.9500 . ?
C11 C12 1.348(4) . ?
C11 N7 1.351(5) . ?
C11 H11A 0.9500 . ?
C12 N8 1.362(4) . ?
C12 H12A 0.9500 . ?
N1 H1B 0.8800 . ?
N2 H2B 0.8800 . ?
N3 H3B 0.8800 . ?
N4 H4B 0.8800 . ?
N5 H5B 0.8800 . ?
N6 H6B 0.8800 . ?
N7 H7B 0.8800 . ?
N8 H8B 0.8800 . ?

loop_
_geom_torsion_atom_site_label_1
_geom_torsion_atom_site_label_2
_geom_torsion_atom_site_label_3
_geom_torsion_atom_site_label_4
_geom_torsion
_geom_torsion_site_symmetry_1
_geom_torsion_site_symmetry_2
_geom_torsion_site_symmetry_3
_geom_torsion_site_symmetry_4
_geom_torsion_publ_flag
N1 C2 C3 N2 0.2(4) . . . . ?
N4 C4 C5 N3 0.6(4) . . . . ?
N6 C7 C8 N5 0.1(4) . . . . ?
N7 C11 C12 N8 -0.1(4) . . . . ?
N2 C1 N1 C2 -0.3(4) . . . . ?
C3 C2 N1 C1 0.1(4) . . . . ?
N1 C1 N2 C3 0.3(4) . . . . ?
C2 C3 N2 C1 -0.3(4) . . . . ?
N4 C6 N3 C5 0.5(4) . . . . ?
C4 C5 N3 C6 -0.7(4) . . . . ?
N3 C6 N4 C4 -0.1(4) . . . . ?
C5 C4 N4 C6 -0.3(4) . . . . ?
N6 C9 N5 C8 0.0(4) . . . . ?
C7 C8 N5 C9 -0.1(4) . . . . ?
N5 C9 N6 C7 0.1(4) . . . . ?
C8 C7 N6 C9 -0.1(4) . . . . ?
N8 C10 N7 C11 -0.2(4) . . . . ?
C12 C11 N7 C10 0.2(4) . . . . ?
N7 C10 N8 C12 0.2(4) . . . . ?
C11 C12 N8 C10 -0.1(4) . . . . ?
